data_2217921
loop_
_publ_author_name
'Wang, Zi-Liang'
'Jin, Lin-Yu'
'Wei, Lin-Heng'

_publ_section_title
;
 Bis(benzimidazolium) naphthalene-1,5-disulfonate trihydrate
;
_journal_coeditor_code HB2700
_journal_issue 4
_journal_name_full 'Acta Crystallographica Section E'
_journal_page_first o674
_journal_paper_doi 10.1107/S1600536808005916
_journal_volume 64
_journal_year 2008
_chemical_formula_iupac '2C7 H7 N2 +, C10 H6 O6 S2 2-, 3H2 O'
_chemical_formula_moiety '2(C7 H7 N2 +), C10 H6 O6 S2 2-, 3(H2 O)'
_chemical_formula_sum 'C24 H26 N4 O9 S2'
_chemical_formula_weight 578.61
_chemical_name_systematic
;
Bis(benzimidazolium) naphthalene-1,5-disulfonate trihydrate
;
_space_group_IT_number 2
_symmetry_cell_setting triclinic
_symmetry_space_group_name_Hall '-P 1'
_symmetry_space_group_name_H-M 'P -1'
_atom_sites_solution_hydrogens mixed
_atom_sites_solution_primary direct
_atom_sites_solution_secondary difmap
_audit_creation_method SHELXL-97
_cell_angle_alpha 80.914(8)
_cell_angle_beta 87.557(9)
_cell_angle_gamma 73.641(8)
_cell_formula_units_Z 2
_cell_length_a 8.372(4)
_cell_length_b 9.889(5)
_cell_length_c 17.044(8)
_cell_measurement_reflns_used 3010
_cell_measurement_temperature 296(2)
_cell_measurement_theta_max 28.2
_cell_measurement_theta_min 2.50
_cell_volume 1337.0(11)
_computing_cell_refinement 'SAINT-Plus (Bruker, 2001)'
_computing_data_collection 'SMART (Bruker, 2001)'
_computing_data_reduction 'SAINT-Plus (Bruker, 2001)'
_computing_molecular_graphics 'PLATON (Spek, 2003)'
_computing_publication_material 'PLATON (Spek, 2003)'
_computing_structure_refinement 'SHELXL97 (Sheldrick, 2008)'
_computing_structure_solution 'SHELXS97 (Sheldrick, 2008)'
_diffrn_ambient_temperature 296(2)
_diffrn_measured_fraction_theta_full 0.996
_diffrn_measured_fraction_theta_max 0.996
_diffrn_measurement_device_type 'Bruker SMART APEX CCD'
_diffrn_measurement_method \w
_diffrn_radiation_monochromator graphite
_diffrn_radiation_source 'fine-focus sealed tube'
_diffrn_radiation_type MoK\a
_diffrn_radiation_wavelength 0.71073
_diffrn_reflns_av_R_equivalents 0.0204
_diffrn_reflns_av_sigmaI/netI 0.0424
_diffrn_reflns_limit_h_max 6
_diffrn_reflns_limit_h_min -9
_diffrn_reflns_limit_k_max 10
_diffrn_reflns_limit_k_min -11
_diffrn_reflns_limit_l_max 20
_diffrn_reflns_limit_l_min -20
_diffrn_reflns_number 6891
_diffrn_reflns_theta_full 25.00
_diffrn_reflns_theta_max 25.00
_diffrn_reflns_theta_min 2.17
_diffrn_standards_decay_% 0
_diffrn_standards_interval_count 0
_diffrn_standards_number 0
_exptl_absorpt_coefficient_mu 0.258
_exptl_absorpt_correction_T_max 0.990
_exptl_absorpt_correction_T_min 0.962
_exptl_absorpt_correction_type multi-scan
_exptl_absorpt_process_details '(SADABS; Bruker, 2001)'
_exptl_crystal_colour colourless
_exptl_crystal_density_diffrn 1.437
_exptl_crystal_density_method 'not measured'
_exptl_crystal_description block
_exptl_crystal_F_000 604
_exptl_crystal_size_max 0.15
_exptl_crystal_size_mid 0.12
_exptl_crystal_size_min 0.04
_refine_diff_density_max 0.298
_refine_diff_density_min -0.334
_refine_ls_extinction_method none
_refine_ls_goodness_of_fit_ref 1.061
_refine_ls_hydrogen_treatment mixed
_refine_ls_matrix_type full
_refine_ls_number_parameters 392
_refine_ls_number_reflns 4670
_refine_ls_number_restraints 37
_refine_ls_restrained_S_all 1.064
_refine_ls_R_factor_all 0.0634
_refine_ls_R_factor_gt 0.0427
_refine_ls_shift/su_max 0.000
_refine_ls_shift/su_mean 0.000
_refine_ls_structure_factor_coef Fsqd
_refine_ls_weighting_details 'calc w=1/[\s^2^(Fo^2^)+(0.0559P)^2^+0.0198P] where P=(Fo^2^+2Fc^2^)/3'
_refine_ls_weighting_scheme calc
_refine_ls_wR_factor_gt 0.1021
_refine_ls_wR_factor_ref 0.1102
_reflns_number_gt 3494
_reflns_number_total 4670
_reflns_threshold_expression I>2\s(I)
_cod_data_source_file hb2700.cif
_cod_data_source_block I
_cod_depositor_comments
;
The following automatic conversions were performed:

'_atom_sites_solution_hydrogens' value 'difmap and geom' was changed
to 'mixed'.

Automatic conversion script
Id: cif_fix_values 6452 2018-10-05 10:23:21Z andrius 
;
_cod_database_code 2217921
_cod_database_fobs_code 2217921

loop_
_symmetry_equiv_pos_as_xyz
'x, y, z'
'-x, -y, -z'

loop_
_atom_site_type_symbol
_atom_site_label
_atom_site_fract_x
_atom_site_fract_y
_atom_site_fract_z
_atom_site_U_iso_or_equiv
_atom_site_adp_type
_atom_site_calc_flag
_atom_site_refinement_flags
_atom_site_occupancy
S S1 0.75176(8) 0.65881(6) 0.37087(4) 0.04129(19) Uani d . 1
S S2 0.39100(7) 0.25493(6) 0.14588(3) 0.03710(17) Uani d . 1
N N1 0.8368(3) 0.0653(2) 1.09595(14) 0.0502(6) Uani d D 1
H H1A 0.794(4) -0.007(2) 1.1155(19) 0.098(12) Uiso d D 1
N N2 0.9885(3) 0.2131(2) 1.08427(15) 0.0505(6) Uani d D 1
H H2A 1.065(3) 0.253(3) 1.0965(18) 0.082(11) Uiso d D 1
N N3 0.0749(3) 0.7339(2) 0.48285(14) 0.0460(5) Uani d D 1
H H3A 0.032(3) 0.670(2) 0.4660(15) 0.063(9) Uiso d D 1
N N4 0.1689(3) 0.8418(2) 0.56460(12) 0.0432(5) Uani d D 1
H H4A 0.192(3) 0.865(3) 0.6108(9) 0.056(8) Uiso d D 1
O O1 0.7659(2) 0.65613(18) 0.28505(10) 0.0554(5) Uani d . 1
O O2 0.6945(2) 0.80262(17) 0.39064(11) 0.0571(5) Uani d . 1
O O3 0.9056(2) 0.57458(17) 0.41288(10) 0.0473(4) Uani d . 1
O O4 0.21223(19) 0.33257(17) 0.14166(10) 0.0457(4) Uani d . 1
O O5 0.4281(2) 0.13448(16) 0.10230(10) 0.0490(5) Uani d . 1
O O6 0.4518(2) 0.21705(18) 0.22760(10) 0.0545(5) Uani d . 1
O O7 0.6702(3) 0.8721(2) 0.15255(12) 0.0636(6) Uani d DU 1
H H7A 0.695(3) 0.822(3) 0.1982(9) 0.072(5) Uiso d DU 1
H H7B 0.575(2) 0.928(3) 0.1601(16) 0.096(14) Uiso d D 1
O O8 0.7493(3) 0.0547(2) 0.30528(12) 0.0573(5) Uani d DU 1
H H8A 0.733(3) -0.0213(17) 0.3299(15) 0.067(5) Uiso d DU 1
H H8B 0.657(2) 0.102(3) 0.283(2) 0.130(17) Uiso d D 1
O O9 0.0253(4) 0.6345(3) 0.73328(16) 0.0971(8) Uani d DU 1
H H9A -0.066(2) 0.618(3) 0.719(2) 0.081(5) Uiso d DU 1
H H9B 0.089(3) 0.5484(16) 0.743(2) 0.101(6) Uiso d DU 1
C C1 0.9359(3) 0.1177(3) 1.13375(17) 0.0546(7) Uani d . 1
H H1 0.9641 0.0912 1.1873 0.065 Uiso calc R 1
C C2 0.8228(3) 0.1305(2) 1.01695(16) 0.0421(6) Uani d . 1
C C3 0.7326(3) 0.1173(3) 0.95341(18) 0.0548(7) Uani d . 1
H H3 0.6675 0.0541 0.9585 0.066 Uiso calc R 1
C C4 0.7446(4) 0.2034(3) 0.88195(18) 0.0619(8) Uani d . 1
H H4 0.6861 0.1975 0.8380 0.074 Uiso calc R 1
C C5 0.8424(4) 0.2990(3) 0.87418(18) 0.0626(8) Uani d . 1
H H5 0.8468 0.3547 0.8252 0.075 Uiso calc R 1
C C6 0.9320(3) 0.3128(3) 0.93678(17) 0.0532(7) Uani d . 1
H H6 0.9967 0.3763 0.9314 0.064 Uiso calc R 1
C C7 0.9205(3) 0.2262(2) 1.00908(16) 0.0428(6) Uani d . 1
C C8 0.4007(3) 0.4475(3) 0.37232(15) 0.0514(7) Uani d . 1
H H8 0.3477 0.4186 0.3338 0.062 Uiso calc R 1
C C9 0.5171(3) 0.5243(3) 0.34934(15) 0.0455(6) Uani d . 1
H H9 0.5410 0.5452 0.2957 0.055 Uiso calc R 1
C C10 0.5963(3) 0.5689(2) 0.40503(13) 0.0360(5) Uani d . 1
C C11 0.5595(3) 0.5398(2) 0.48859(13) 0.0348(5) Uani d . 1
C C12 0.6357(3) 0.5851(3) 0.54888(14) 0.0442(6) Uani d . 1
H H12 0.7114 0.6378 0.5346 0.053 Uiso calc R 1
C C13 0.0892(3) 0.7450(3) 0.55844(16) 0.0478(7) Uani d . 1
H H13 0.0493 0.6927 0.6011 0.057 Uiso calc R 1
C C14 0.1487(3) 0.8290(2) 0.43592(14) 0.0392(6) Uani d . 1
C C15 0.1657(3) 0.8615(3) 0.35337(16) 0.0541(7) Uani d . 1
H H15 0.1264 0.8154 0.3181 0.065 Uiso calc R 1
C C16 0.2444(4) 0.9660(3) 0.32755(17) 0.0620(8) Uani d . 1
H H16 0.2584 0.9907 0.2733 0.074 Uiso calc R 1
C C17 0.3036(3) 1.0360(3) 0.38033(18) 0.0578(8) Uani d . 1
H H17 0.3552 1.1060 0.3601 0.069 Uiso calc R 1
C C18 0.2877(3) 1.0043(3) 0.46113(16) 0.0477(6) Uani d . 1
H H18 0.3274 1.0507 0.4960 0.057 Uiso calc R 1
C C19 0.2086(3) 0.8982(2) 0.48839(14) 0.0369(6) Uani d . 1
C C20 0.6767(3) 0.5287(2) 0.11047(14) 0.0394(6) Uani d . 1
H H20 0.7486 0.5548 0.1414 0.047 Uiso calc R 1
C C21 0.6018(3) 0.4208(2) 0.14309(13) 0.0357(5) Uani d . 1
H H21 0.6249 0.3764 0.1953 0.043 Uiso calc R 1
C C22 0.4946(3) 0.3809(2) 0.09785(13) 0.0308(5) Uani d . 1
C C23 0.4614(3) 0.4453(2) 0.01605(12) 0.0288(5) Uani d . 1
C C24 0.3560(3) 0.4050(2) -0.03388(13) 0.0353(5) Uani d . 1
H H24 0.3084 0.3323 -0.0139 0.042 Uiso calc R 1

loop_
_atom_site_aniso_label
_atom_site_aniso_U_11
_atom_site_aniso_U_22
_atom_site_aniso_U_33
_atom_site_aniso_U_12
_atom_site_aniso_U_13
_atom_site_aniso_U_23
S1 0.0484(4) 0.0338(3) 0.0428(4) -0.0151(3) -0.0003(3) -0.0022(3)
S2 0.0385(4) 0.0360(3) 0.0376(3) -0.0162(3) 0.0002(3) 0.0027(3)
N1 0.0443(13) 0.0410(13) 0.0639(16) -0.0139(11) 0.0030(11) -0.0011(11)
N2 0.0383(13) 0.0498(14) 0.0660(16) -0.0161(11) -0.0060(11) -0.0082(12)
N3 0.0469(13) 0.0372(12) 0.0571(15) -0.0157(10) -0.0011(11) -0.0087(11)
N4 0.0488(13) 0.0396(12) 0.0397(13) -0.0117(10) -0.0042(10) -0.0018(10)
O1 0.0689(13) 0.0589(12) 0.0399(10) -0.0246(10) 0.0042(9) -0.0003(9)
O2 0.0714(13) 0.0312(9) 0.0693(13) -0.0159(9) 0.0042(10) -0.0072(9)
O3 0.0444(10) 0.0422(10) 0.0567(11) -0.0170(8) -0.0044(8) -0.0020(8)
O4 0.0346(10) 0.0478(10) 0.0541(11) -0.0140(8) 0.0058(8) -0.0033(8)
O5 0.0555(11) 0.0317(9) 0.0634(12) -0.0180(8) 0.0009(9) -0.0069(8)
O6 0.0642(12) 0.0609(12) 0.0395(10) -0.0306(10) -0.0067(9) 0.0153(8)
O7 0.0655(15) 0.0497(13) 0.0740(15) -0.0202(12) -0.0078(11) 0.0045(10)
O8 0.0676(14) 0.0493(12) 0.0582(13) -0.0246(11) -0.0130(11) 0.0009(10)
O9 0.109(2) 0.0876(17) 0.0720(16) 0.0001(16) 0.0210(16) -0.0007(14)
C1 0.0467(17) 0.0544(17) 0.0579(18) -0.0094(14) -0.0031(14) -0.0022(14)
C2 0.0341(14) 0.0358(14) 0.0562(17) -0.0083(11) 0.0035(12) -0.0099(12)
C3 0.0445(16) 0.0523(17) 0.074(2) -0.0178(13) 0.0072(14) -0.0234(15)
C4 0.0578(19) 0.069(2) 0.061(2) -0.0145(16) -0.0041(15) -0.0214(16)
C5 0.065(2) 0.0580(19) 0.0579(19) -0.0107(16) 0.0059(16) -0.0032(15)
C6 0.0507(17) 0.0434(15) 0.0679(19) -0.0184(13) 0.0076(15) -0.0078(14)
C7 0.0331(14) 0.0369(14) 0.0585(17) -0.0084(11) 0.0032(12) -0.0112(12)
C8 0.0587(17) 0.0617(17) 0.0434(16) -0.0275(15) -0.0076(13) -0.0147(13)
C9 0.0541(16) 0.0511(15) 0.0341(13) -0.0175(13) -0.0024(12) -0.0087(12)
C10 0.0384(14) 0.0325(12) 0.0363(13) -0.0083(10) -0.0013(11) -0.0054(10)
C11 0.0360(13) 0.0296(12) 0.0400(13) -0.0095(10) -0.0027(10) -0.0074(10)
C12 0.0474(15) 0.0487(15) 0.0441(15) -0.0229(13) -0.0004(12) -0.0118(12)
C13 0.0498(16) 0.0364(14) 0.0532(17) -0.0104(12) 0.0041(13) 0.0014(12)
C14 0.0350(13) 0.0358(13) 0.0450(15) -0.0080(11) 0.0009(11) -0.0047(11)
C15 0.0566(18) 0.0572(17) 0.0471(16) -0.0108(14) -0.0004(13) -0.0130(13)
C16 0.067(2) 0.068(2) 0.0452(17) -0.0154(17) 0.0105(15) -0.0002(15)
C17 0.0546(18) 0.0537(17) 0.0628(19) -0.0193(15) 0.0120(15) 0.0027(15)
C18 0.0410(15) 0.0443(15) 0.0606(18) -0.0165(12) 0.0006(13) -0.0074(13)
C19 0.0326(13) 0.0336(13) 0.0413(14) -0.0058(11) -0.0028(11) -0.0020(11)
C20 0.0410(14) 0.0432(14) 0.0399(14) -0.0193(12) -0.0071(11) -0.0076(11)
C21 0.0407(14) 0.0372(13) 0.0294(12) -0.0121(11) -0.0022(10) -0.0030(10)
C22 0.0314(12) 0.0278(12) 0.0329(12) -0.0079(10) 0.0016(10) -0.0045(9)
C23 0.0276(12) 0.0273(12) 0.0319(12) -0.0078(9) 0.0037(10) -0.0062(10)
C24 0.0381(13) 0.0343(13) 0.0379(13) -0.0185(11) -0.0001(10) -0.0030(10)

loop_
_atom_type_symbol
_atom_type_description
_atom_type_scat_dispersion_real
_atom_type_scat_dispersion_imag
_atom_type_scat_source
C C 0.0033 0.0016 'International Tables Vol C Tables 4.2.6.8 and 6.1.1.4'
H H 0.0000 0.0000 'International Tables Vol C Tables 4.2.6.8 and 6.1.1.4'
N N 0.0061 0.0033 'International Tables Vol C Tables 4.2.6.8 and 6.1.1.4'
O O 0.0106 0.0060 'International Tables Vol C Tables 4.2.6.8 and 6.1.1.4'
S S 0.1246 0.1234 'International Tables Vol C Tables 4.2.6.8 and 6.1.1.4'

loop_
_geom_angle_atom_site_label_1
_geom_angle_atom_site_label_2
_geom_angle_atom_site_label_3
_geom_angle_site_symmetry_1
_geom_angle_site_symmetry_3
_geom_angle
O2 S1 O1 . . 113.02(11)
O2 S1 O3 . . 112.36(11)
O1 S1 O3 . . 111.76(11)
O2 S1 C10 . . 107.58(11)
O1 S1 C10 . . 105.71(11)
O3 S1 C10 . . 105.83(10)
O5 S2 O6 . . 113.58(11)
O5 S2 O4 . . 111.49(10)
O6 S2 O4 . . 111.78(11)
O5 S2 C22 . . 108.32(10)
O6 S2 C22 . . 106.06(10)
O4 S2 C22 . . 105.02(10)
C1 N1 C2 . . 108.7(2)
C1 N1 H1A . . 127(2)
C2 N1 H1A . . 124(2)
C1 N2 C7 . . 109.1(2)
C1 N2 H2A . . 124(2)
C7 N2 H2A . . 126(2)
C13 N3 C14 . . 108.8(2)
C13 N3 H3A . . 124.4(18)
C14 N3 H3A . . 126.6(18)
C13 N4 C19 . . 108.6(2)
C13 N4 H4A . . 124.5(17)
C19 N4 H4A . . 126.9(17)
H7A O7 H7B . . 103.0(15)
H8A O8 H8B . . 105.6(15)
H9A O9 H9B . . 100.1(14)
N2 C1 N1 . . 110.2(3)
N2 C1 H1 . . 124.9
N1 C1 H1 . . 124.9
C3 C2 N1 . . 132.0(2)
C3 C2 C7 . . 121.6(2)
N1 C2 C7 . . 106.4(2)
C4 C3 C2 . . 116.5(3)
C4 C3 H3 . . 121.8
C2 C3 H3 . . 121.8
C3 C4 C5 . . 121.9(3)
C3 C4 H4 . . 119.1
C5 C4 H4 . . 119.1
C6 C5 C4 . . 122.0(3)
C6 C5 H5 . . 119.0
C4 C5 H5 . . 119.0
C5 C6 C7 . . 116.4(3)
C5 C6 H6 . . 121.8
C7 C6 H6 . . 121.8
N2 C7 C6 . . 132.7(2)
N2 C7 C2 . . 105.7(2)
C6 C7 C2 . . 121.6(3)
C12 C8 C9 2_666 . 120.6(2)
C12 C8 H8 2_666 . 119.7
C9 C8 H8 . . 119.7
C10 C9 C8 . . 120.8(2)
C10 C9 H9 . . 119.6
C8 C9 H9 . . 119.6
C9 C10 C11 . . 120.7(2)
C9 C10 S1 . . 117.92(18)
C11 C10 S1 . . 121.33(17)
C12 C11 C11 . 2_666 118.8(3)
C12 C11 C10 . . 123.3(2)
C11 C11 C10 2_666 . 117.9(3)
C8 C12 C11 2_666 . 121.2(2)
C8 C12 H12 2_666 . 119.4
C11 C12 H12 . . 119.4
N3 C13 N4 . . 110.2(2)
N3 C13 H13 . . 124.9
N4 C13 H13 . . 124.9
C19 C14 N3 . . 106.2(2)
C19 C14 C15 . . 121.6(2)
N3 C14 C15 . . 132.2(2)
C16 C15 C14 . . 116.0(3)
C16 C15 H15 . . 122.0
C14 C15 H15 . . 122.0
C15 C16 C17 . . 122.3(3)
C15 C16 H16 . . 118.9
C17 C16 H16 . . 118.9
C18 C17 C16 . . 121.9(3)
C18 C17 H17 . . 119.1
C16 C17 H17 . . 119.1
C17 C18 C19 . . 116.6(3)
C17 C18 H18 . . 121.7
C19 C18 H18 . . 121.7
C14 C19 N4 . . 106.3(2)
C14 C19 C18 . . 121.6(2)
N4 C19 C18 . . 132.1(2)
C24 C20 C21 2_665 . 120.5(2)
C24 C20 H20 2_665 . 119.7
C21 C20 H20 . . 119.7
C22 C21 C20 . . 120.4(2)
C22 C21 H21 . . 119.8
C20 C21 H21 . . 119.8
C21 C22 C23 . . 120.6(2)
C21 C22 S2 . . 117.66(17)
C23 C22 S2 . . 121.65(16)
C24 C23 C23 . 2_665 118.9(2)
C24 C23 C22 . . 122.86(19)
C23 C23 C22 2_665 . 118.2(2)
C20 C24 C23 2_665 . 121.3(2)
C20 C24 H24 2_665 . 119.3
C23 C24 H24 . . 119.3

loop_
_geom_bond_atom_site_label_1
_geom_bond_atom_site_label_2
_geom_bond_site_symmetry_2
_geom_bond_distance
S1 O2 . 1.4558(18)
S1 O1 . 1.4663(19)
S1 O3 . 1.4665(18)
S1 C10 . 1.802(2)
S2 O5 . 1.4555(18)
S2 O6 . 1.4586(18)
S2 O4 . 1.4761(18)
S2 C22 . 1.789(2)
N1 C1 . 1.329(3)
N1 C2 . 1.393(3)
N1 H1A . 0.898(10)
N2 C1 . 1.322(3)
N2 C7 . 1.397(3)
N2 H2A . 0.887(18)
N3 C13 . 1.323(3)
N3 C14 . 1.398(3)
N3 H3A . 0.895(10)
N4 C13 . 1.330(3)
N4 C19 . 1.396(3)
N4 H4A . 0.899(10)
O7 H7A . 0.853(10)
O7 H7B . 0.852(10)
O8 H8A . 0.844(10)
O8 H8B . 0.847(10)
O9 H9A . 0.871(10)
O9 H9B . 0.863(10)
C1 H1 . 0.9300
C2 C3 . 1.389(4)
C2 C7 . 1.403(3)
C3 C4 . 1.389(4)
C3 H3 . 0.9300
C4 C5 . 1.403(4)
C4 H4 . 0.9300
C5 C6 . 1.375(4)
C5 H5 . 0.9300
C6 C7 . 1.402(4)
C6 H6 . 0.9300
C8 C12 2_666 1.373(3)
C8 C9 . 1.404(3)
C8 H8 . 0.9300
C9 C10 . 1.373(3)
C9 H9 . 0.9300
C10 C11 . 1.445(3)
C11 C12 . 1.423(3)
C11 C11 2_666 1.442(4)
C12 C8 2_666 1.373(3)
C12 H12 . 0.9300
C13 H13 . 0.9300
C14 C19 . 1.394(3)
C14 C15 . 1.403(3)
C15 C16 . 1.382(4)
C15 H15 . 0.9300
C16 C17 . 1.401(4)
C16 H16 . 0.9300
C17 C18 . 1.373(4)
C17 H17 . 0.9300
C18 C19 . 1.402(3)
C18 H18 . 0.9300
C20 C24 2_665 1.367(3)
C20 C21 . 1.414(3)
C20 H20 . 0.9300
C21 C22 . 1.382(3)
C21 H21 . 0.9300
C22 C23 . 1.442(3)
C23 C24 . 1.425(3)
C23 C23 2_665 1.436(4)
C24 C20 2_665 1.367(3)
C24 H24 . 0.9300

loop_
_geom_hbond_atom_site_label_D
_geom_hbond_atom_site_label_H
_geom_hbond_atom_site_label_A
_geom_hbond_site_symmetry_A
_geom_hbond_distance_DH
_geom_hbond_distance_HA
_geom_hbond_distance_DA
_geom_hbond_angle_DHA
N1 H1A O7 1_546 0.898(10) 1.820(12) 2.708(3) 170(3)
N2 H2A O4 1_656 0.887(18) 1.885(19) 2.762(3) 170(3)
N3 H3A O3 1_455 0.895(10) 1.937(12) 2.812(3) 166(2)
N4 H4A O8 2_666 0.899(10) 1.883(11) 2.771(3) 169(2)
O7 H7B O5 1_565 0.852(10) 2.169(19) 2.839(3) 135(2)
O8 H8A O2 1_545 0.844(10) 1.982(10) 2.826(3) 178(3)
O7 H7A O1 . 0.853(10) 1.999(12) 2.823(3) 162(3)
O8 H8B O6 . 0.847(10) 1.963(10) 2.809(3) 176(3)
O9 H9B O1 2_666 0.863(10) 2.157(18) 2.970(3) 157(3)
